data_1502029
loop_
_publ_author_name
'Hara, Noriyuki'
'Tamura, Ryota'
'Funahashi, Yasuhiro'
'Nakamura, Shuichi'

_publ_section_title
;
 N-(heteroarenesulfonyl)prolinamides-catalyzed aldol reaction between
 acetone and aryl trihalomethyl ketones.
;
_journal_issue 7
_journal_name_full 'Organic letters'
_journal_page_first 1662
_journal_page_last 1665
_journal_paper_doi 10.1021/ol2001039
_journal_volume 13
_journal_year 2011
_chemical_absolute_configuration ad
_chemical_formula_moiety 'C13 H13 Cl3 O2'
_chemical_formula_sum 'C13 H13 Cl3 O2'
_chemical_formula_weight 307.60
_space_group_IT_number 4
_symmetry_cell_setting monoclinic
_symmetry_Int_Tables_number 4
_symmetry_space_group_name_Hall 'P 2yb'
_symmetry_space_group_name_H-M 'P 1 21 1'
_atom_sites_solution_hydrogens geom
_atom_sites_solution_primary direct
_atom_sites_solution_secondary difmap
_cell_angle_alpha 90.0000
_cell_angle_beta 98.522(7)
_cell_angle_gamma 90.0000
_cell_formula_units_Z 2
_cell_length_a 8.096(4)
_cell_length_b 6.072(3)
_cell_length_c 14.533(7)
_cell_measurement_reflns_used 2293
_cell_measurement_temperature 173(1)
_cell_measurement_theta_max 30.77
_cell_measurement_theta_min 2.54
_cell_volume 706.5(6)
_computing_cell_refinement CrystalClear
_computing_data_collection 'CrystalClear (Rigaku/MSC Inc., 2006)'
_computing_data_reduction CrystalClear
_computing_molecular_graphics 'CrystalStructure 4.0'
_computing_publication_material 'CrystalStructure 4.0 (Rigaku, 2010)'
_computing_structure_refinement 'CRYSTALS (Carruthers, et al., 1999)'
_computing_structure_solution 'SIR92 (Altomare, et al., 1994)'
_diffrn_ambient_temperature 173(1)
_diffrn_detector_area_resol_mean 7.314
_diffrn_measured_fraction_theta_full 0.988
_diffrn_measured_fraction_theta_max 0.988
_diffrn_measurement_device_type 'Rigaku Mercury70'
_diffrn_measurement_method \w
_diffrn_radiation_type 'Mo K\a'
_diffrn_radiation_wavelength 0.71070
_diffrn_reflns_av_R_equivalents 0.0208
_diffrn_reflns_limit_h_max 10
_diffrn_reflns_limit_h_min -10
_diffrn_reflns_limit_k_max 7
_diffrn_reflns_limit_k_min -7
_diffrn_reflns_limit_l_max 16
_diffrn_reflns_limit_l_min -18
_diffrn_reflns_number 5271
_diffrn_reflns_theta_full 27.59
_diffrn_reflns_theta_max 27.59
_exptl_absorpt_coefficient_mu 0.638
_exptl_absorpt_correction_T_max 0.950
_exptl_absorpt_correction_T_min 0.781
_exptl_absorpt_correction_type multi-scan
_exptl_absorpt_process_details 'REQAB (Rigaku, 1998)'
_exptl_crystal_colour colorless
_exptl_crystal_density_diffrn 1.446
_exptl_crystal_density_method 'not measured'
_exptl_crystal_description needle
_exptl_crystal_F_000 316.00
_exptl_crystal_size_max 0.250
_exptl_crystal_size_mid 0.080
_exptl_crystal_size_min 0.080
_refine_diff_density_max 0.538
_refine_diff_density_min -0.414
_refine_ls_abs_structure_details 'Flack, H. D. (1983), Acta Cryst. A39, 876-881.  1384 Friedel Pairs'
_refine_ls_abs_structure_Flack -0.03(6)
_refine_ls_extinction_method none
_refine_ls_goodness_of_fit_ref 1.274
_refine_ls_hydrogen_treatment constr
_refine_ls_number_parameters 195
_refine_ls_number_reflns 3156
_refine_ls_R_factor_gt 0.0338
_refine_ls_shift/su_max 0.000
_refine_ls_structure_factor_coef Fsqd
_refine_ls_weighting_details 'w = 1/[1.0000\s(Fo^2^)]/(4Fo^2^)'
_refine_ls_weighting_scheme calc
_refine_ls_wR_factor_ref 0.0632
_reflns_number_gt 2765
_reflns_number_total 3156
_reflns_threshold_expression F^2^>2.0\s(F^2^)
_cod_data_source_file ol2001039_si_001.cif
_cod_data_source_block '__1-(2-naphthyl)-2,2,2-trichloroethanone'
_cod_database_code 1502029

loop_
_symmetry_equiv_pos_site_id
_symmetry_equiv_pos_as_xyz
1 +X,+Y,+Z
2 -X,1/2+Y,-Z

loop_
_atom_site_label
_atom_site_type_symbol
_atom_site_fract_x
_atom_site_fract_y
_atom_site_fract_z
_atom_site_U_iso_or_equiv
_atom_site_adp_type
_atom_site_occupancy
_atom_site_symmetry_multiplicity
_atom_site_calc_flag
_atom_site_refinement_flags
Cl1 Cl 0.30693(10) 0.66930(13) 0.32263(5) 0.0372(3) Uani 1.0 2 d .
Cl2 Cl 0.44869(10) 0.33416(14) 0.44874(5) 0.0379(3) Uani 1.0 2 d .
Cl3 Cl 0.17295(9) 0.23067(14) 0.30972(5) 0.0359(3) Uani 1.0 2 d .
O1 O 0.5072(3) 0.0920(3) 0.27168(14) 0.0316(6) Uani 1.0 2 d .
O22 O 0.7976(3) 0.1554(4) 0.37777(17) 0.0498(8) Uani 1.0 2 d .
C1 C 0.4854(4) 0.3202(5) 0.26371(18) 0.0234(8) Uani 1.0 2 d .
C2 C 0.3598(4) 0.3851(5) 0.33181(19) 0.0276(8) Uani 1.0 2 d .
C3 C 0.6517(4) 0.4462(5) 0.2908(2) 0.0306(9) Uani 1.0 2 d .
C4 C 0.7761(4) 0.3517(6) 0.3695(3) 0.0362(10) Uani 1.0 2 d .
C5 C 0.8790(4) 0.5152(6) 0.4291(3) 0.0518(12) Uani 1.0 2 d .
C6 C 0.4072(4) 0.3698(5) 0.16383(18) 0.0234(8) Uani 1.0 2 d .
C7 C 0.3101(3) 0.2141(5) 0.11388(18) 0.0243(8) Uani 1.0 2 d .
C8 C 0.2369(3) 0.2516(5) 0.02147(19) 0.0231(8) Uani 1.0 2 d .
C9 C 0.1305(4) 0.0967(5) -0.0300(2) 0.0285(9) Uani 1.0 2 d .
C10 C 0.0598(4) 0.1380(5) -0.1198(2) 0.0341(10) Uani 1.0 2 d .
C11 C 0.0942(4) 0.3341(6) -0.1624(2) 0.0368(9) Uani 1.0 2 d .
C12 C 0.1955(4) 0.4887(5) -0.1149(2) 0.0335(10) Uani 1.0 2 d .
C13 C 0.2665(4) 0.4552(5) -0.0217(2) 0.0248(8) Uani 1.0 2 d .
C14 C 0.3695(4) 0.6138(5) 0.0305(2) 0.0268(9) Uani 1.0 2 d .
C15 C 0.4350(4) 0.5731(5) 0.1207(2) 0.0263(9) Uani 1.0 2 d .
H1 H 0.5855 0.0642 0.3161 0.0374 Uiso 1.0 2 calc R
H2 H 0.7094 0.4536 0.2369 0.0363 Uiso 1.0 2 calc R
H3 H 0.6267 0.5941 0.3098 0.0364 Uiso 1.0 2 calc R
H4 H 0.9943 0.4985 0.4219 0.0609 Uiso 1.0 2 calc R
H5 H 0.8427 0.6618 0.4115 0.0609 Uiso 1.0 2 calc R
H6 H 0.8664 0.4900 0.4929 0.0610 Uiso 1.0 2 calc R
H7 H 0.2923 0.0800 0.1417 0.0295 Uiso 1.0 2 calc R
H8 H 0.1078 -0.0355 -0.0021 0.0344 Uiso 1.0 2 calc R
H9 H -0.0098 0.0338 -0.1525 0.0405 Uiso 1.0 2 calc R
H10 H 0.0466 0.3611 -0.2236 0.0434 Uiso 1.0 2 calc R
H11 H 0.2181 0.6182 -0.1448 0.0409 Uiso 1.0 2 calc R
H12 H 0.3929 0.7462 0.0030 0.0322 Uiso 1.0 2 calc R
H13 H 0.4987 0.6814 0.1546 0.0316 Uiso 1.0 2 calc R

loop_
_atom_site_aniso_label
_atom_site_aniso_U_11
_atom_site_aniso_U_22
_atom_site_aniso_U_33
_atom_site_aniso_U_12
_atom_site_aniso_U_13
_atom_site_aniso_U_23
Cl1 0.0435(5) 0.0230(4) 0.0465(5) 0.0052(4) 0.0109(4) -0.0001(4)
Cl2 0.0425(5) 0.0406(5) 0.0302(4) -0.0026(4) 0.0042(4) 0.0037(4)
Cl3 0.0273(4) 0.0358(5) 0.0459(5) -0.0081(4) 0.0093(4) -0.0004(4)
O1 0.0342(13) 0.0207(11) 0.0378(13) -0.0002(10) -0.0015(10) -0.0001(9)
O22 0.0341(15) 0.0421(16) 0.0692(18) 0.0062(12) -0.0058(12) 0.0078(14)
C1 0.0216(15) 0.0182(14) 0.0308(16) -0.0022(12) 0.0053(12) 0.0021(13)
C2 0.0266(16) 0.0231(17) 0.0329(17) -0.0039(13) 0.0036(13) 0.0012(12)
C3 0.0231(16) 0.0311(17) 0.0372(18) -0.0039(13) 0.0033(14) -0.0047(14)
C4 0.0235(17) 0.046(3) 0.0397(19) 0.0009(16) 0.0072(13) -0.0047(17)
C5 0.035(3) 0.066(3) 0.050(3) 0.0049(19) -0.0104(16) -0.016(2)
C6 0.0238(15) 0.0170(15) 0.0303(16) 0.0006(12) 0.0065(12) -0.0003(12)
C7 0.0258(15) 0.0193(15) 0.0284(15) -0.0005(13) 0.0065(12) 0.0006(12)
C8 0.0187(14) 0.0224(15) 0.0284(15) 0.0027(12) 0.0044(11) -0.0018(13)
C9 0.0288(17) 0.0239(16) 0.0333(18) 0.0003(13) 0.0061(13) 0.0003(13)
C10 0.0289(18) 0.039(2) 0.0334(18) -0.0004(15) 0.0000(14) -0.0092(15)
C11 0.0360(19) 0.0423(19) 0.0308(17) 0.0078(17) 0.0001(14) 0.0017(17)
C12 0.0341(19) 0.0308(19) 0.0371(18) 0.0023(15) 0.0100(14) 0.0049(15)
C13 0.0238(16) 0.0258(16) 0.0260(16) 0.0015(12) 0.0074(13) -0.0004(13)
C14 0.0276(17) 0.0190(16) 0.0346(18) -0.0026(12) 0.0076(13) 0.0053(12)
C15 0.0239(17) 0.0210(16) 0.0342(18) -0.0030(13) 0.0052(13) 0.0004(13)

loop_
_atom_type_symbol
_atom_type_description
_atom_type_scat_dispersion_real
_atom_type_scat_dispersion_imag
_atom_type_scat_source
C C 0.003 0.002
;
International Tables for Crystallography
(1992, Vol. C, Tables 4.2.6.8 and 6.1.1.4)
;
H H 0.000 0.000
;
International Tables for Crystallography
(1992, Vol. C, Table 6.1.1.4)
;
Cl Cl 0.148 0.159
;
International Tables for Crystallography
(1992, Vol. C, Tables 4.2.6.8 and 6.1.1.4)
;
O O 0.011 0.006
;
International Tables for Crystallography
(1992, Vol. C, Tables 4.2.6.8 and 6.1.1.4)
;

loop_
_geom_angle_atom_site_label_1
_geom_angle_atom_site_label_2
_geom_angle_atom_site_label_3
_geom_angle
_geom_angle_publ_flag
O1 C1 C2 106.4(3) yes
O1 C1 C3 112.0(3) yes
O1 C1 C6 107.7(2) yes
C2 C1 C3 109.6(3) yes
C2 C1 C6 109.5(3) yes
C3 C1 C6 111.6(3) yes
Cl1 C2 Cl2 107.47(15) yes
Cl1 C2 Cl3 108.13(15) yes
Cl1 C2 C1 111.53(19) yes
Cl2 C2 Cl3 107.27(16) yes
Cl2 C2 C1 110.58(18) yes
Cl3 C2 C1 111.66(19) yes
C1 C3 C4 117.3(3) yes
O22 C4 C3 121.1(3) yes
O22 C4 C5 122.7(3) yes
C3 C4 C5 115.9(3) yes
C1 C6 C7 119.6(3) yes
C1 C6 C15 121.5(3) yes
C7 C6 C15 118.9(3) yes
C6 C7 C8 121.6(3) yes
C7 C8 C9 122.5(3) yes
C7 C8 C13 119.2(3) yes
C9 C8 C13 118.3(3) yes
C8 C9 C10 121.3(3) yes
C9 C10 C11 120.0(3) yes
C10 C11 C12 120.6(3) yes
C11 C12 C13 121.2(3) yes
C8 C13 C12 118.6(3) yes
C8 C13 C14 118.5(3) yes
C12 C13 C14 122.8(3) yes
C13 C14 C15 120.4(3) yes
C6 C15 C14 121.2(3) yes
C1 O1 H1 109.216 no
C1 C3 H2 108.786 no
C1 C3 H3 108.650 no
C4 C3 H2 106.268 no
C4 C3 H3 106.169 no
H2 C3 H3 109.433 no
C4 C5 H4 109.573 no
C4 C5 H5 109.945 no
C4 C5 H6 108.977 no
H4 C5 H5 109.442 no
H4 C5 H6 109.442 no
H5 C5 H6 109.447 no
C6 C7 H7 119.241 no
C8 C7 H7 119.160 no
C8 C9 H8 119.233 no
C10 C9 H8 119.485 no
C9 C10 H9 119.989 no
C11 C10 H9 120.050 no
C10 C11 H10 119.718 no
C12 C11 H10 119.685 no
C11 C12 H11 119.358 no
C13 C12 H11 119.480 no
C13 C14 H12 119.823 no
C15 C14 H12 119.734 no
C6 C15 H13 119.567 no
C14 C15 H13 119.187 no

loop_
_geom_bond_atom_site_label_1
_geom_bond_atom_site_label_2
_geom_bond_distance
_geom_bond_publ_flag
Cl1 C2 1.778(3) yes
Cl2 C2 1.772(3) yes
Cl3 C2 1.768(3) yes
O1 C1 1.400(4) yes
O22 C4 1.208(5) yes
C1 C2 1.571(4) yes
C1 C3 1.548(4) yes
C1 C6 1.525(4) yes
C3 C4 1.520(4) yes
C4 C5 1.488(5) yes
C6 C7 1.367(4) yes
C6 C15 1.418(4) yes
C7 C8 1.404(4) yes
C8 C9 1.413(4) yes
C8 C13 1.423(4) yes
C9 C10 1.368(4) yes
C10 C11 1.389(5) yes
C11 C12 1.365(5) yes
C12 C13 1.405(4) yes
C13 C14 1.418(4) yes
C14 C15 1.362(4) yes
O1 H1 0.852 no
C3 H2 0.970 no
C3 H3 0.970 no
C5 H4 0.960 no
C5 H5 0.960 no
C5 H6 0.960 no
C7 H7 0.930 no
C9 H8 0.930 no
C10 H9 0.930 no
C11 H10 0.930 no
C12 H11 0.930 no
C14 H12 0.930 no
C15 H13 0.930 no

loop_
_geom_contact_atom_site_label_1
_geom_contact_atom_site_label_2
_geom_contact_distance
_geom_contact_publ_flag
_geom_contact_site_symmetry_2
Cl1 C3 3.197(4) no .
Cl1 C6 3.138(3) no .
Cl1 C15 3.306(4) no .
Cl2 O1 3.061(3) no .
Cl2 O22 3.330(3) no .
Cl2 C3 3.090(4) no .
Cl2 C4 3.044(4) no .
Cl3 O1 2.963(3) no .
Cl3 C6 3.162(3) no .
Cl3 C7 3.206(4) no .
O1 O22 2.642(3) no .
O1 C4 2.886(4) no .
O1 C7 2.696(4) no .
O22 C1 2.983(4) no .
C2 C4 3.340(5) no .
C2 C7 3.300(4) no .
C2 C15 3.412(5) no .
C3 C15 2.915(4) no .
C6 C13 2.816(4) no .
C7 C14 2.786(4) no .
C8 C11 2.795(4) no .
C8 C15 2.789(4) no .
C9 C12 2.767(5) no .
C10 C13 2.799(4) no .
Cl1 Cl3 3.5735(19) no 1_565
Cl1 O1 3.181(3) no 1_565
Cl2 Cl2 3.4294(18) no 2_646
Cl2 Cl2 3.4294(18) no 2_656
Cl3 Cl1 3.5735(19) no 1_545
Cl3 O22 3.363(3) no 1_455
Cl3 C4 3.527(4) no 1_455
Cl3 C5 3.589(4) no 1_455
O1 Cl1 3.181(3) no 1_545
O22 Cl3 3.363(3) no 1_655
C4 Cl3 3.527(4) no 1_655
C5 Cl3 3.589(4) no 1_655
C8 C14 3.484(5) no 2_645
C9 C13 3.515(5) no 2_545
C9 C14 3.551(4) no 1_545
C13 C9 3.515(5) no 2_555
C14 C8 3.484(5) no 2_655
C14 C9 3.551(4) no 1_565
Cl1 H3 2.6619 no .
Cl1 H13 3.0825 no .
Cl2 H1 2.8741 no .
Cl2 H3 3.0833 no .
Cl2 H6 3.4783 no .
Cl3 H1 3.4776 no .
Cl3 H7 2.9036 no .
O1 H2 2.8283 no .
O1 H3 3.2219 no .
O1 H7 2.3720 no .
O22 H1 1.8980 no .
O22 H2 2.7468 no .
O22 H3 3.0958 no .
O22 H4 2.6423 no .
O22 H5 3.1265 no .
O22 H6 2.6384 no .
C1 H7 2.6255 no .
C1 H13 2.7178 no .
C2 H1 2.7039 no .
C2 H2 3.3527 no .
C2 H3 2.5666 no .
C2 H7 3.3037 no .
C2 H13 3.4631 no .
C3 H1 2.4210 no .
C3 H4 3.1392 no .
C3 H5 2.5253 no .
C3 H6 3.1943 no .
C3 H13 2.6010 no .
C4 H1 2.3824 no .
C5 H2 2.9472 no .
C5 H3 2.5213 no .
C6 H1 3.0789 no .
C6 H2 2.5693 no .
C6 H3 2.8976 no .
C6 H12 3.2590 no .
C7 H1 3.5352 no .
C7 H8 2.6469 no .
C7 H13 3.2344 no .
C8 H9 3.2613 no .
C8 H11 3.2726 no .
C8 H12 3.2841 no .
C9 H7 2.6432 no .
C9 H10 3.2229 no .
C10 H11 3.2273 no .
C11 H8 3.2247 no .
C12 H9 3.2280 no .
C12 H12 2.6688 no .
C13 H7 3.2756 no .
C13 H8 3.2742 no .
C13 H10 3.2488 no .
C13 H13 3.2494 no .
C14 H11 2.6593 no .
C15 H2 2.6833 no .
C15 H3 2.9515 no .
C15 H7 3.2399 no .
H1 H2 2.8745 no .
H1 H3 3.2378 no .
H1 H7 3.2074 no .
H2 H4 3.2832 no .
H2 H5 2.8959 no .
H2 H13 2.3769 no .
H3 H4 3.2264 no .
H3 H5 2.1553 no .
H3 H6 3.1168 no .
H3 H13 2.3977 no .
H7 H8 2.4836 no .
H8 H9 2.2901 no .
H9 H10 2.3161 no .
H10 H11 2.2814 no .
H11 H12 2.5140 no .
H12 H13 2.2767 no .
Cl1 H1 3.3026 no 1_565
Cl1 H4 3.2626 no 1_455
Cl1 H9 3.2880 no 2_555
Cl1 H10 3.2246 no 2_555
Cl2 H5 3.4940 no 2_646
Cl2 H6 3.4976 no 2_646
Cl3 H4 2.8445 no 1_455
Cl3 H6 3.2769 no 2_646
Cl3 H9 3.0752 no 2_555
Cl3 H10 3.0167 no 2_545
O1 H3 3.1970 no 1_545
O1 H11 3.0964 no 2_645
O1 H13 3.0134 no 1_545
O22 H4 3.2822 no 2_746
O22 H5 3.0500 no 1_545
O22 H6 3.2289 no 2_746
O22 H10 3.2620 no 2_645
O22 H11 3.3767 no 2_645
C1 H11 3.3884 no 2_645
C2 H4 3.4771 no 1_455
C3 H11 3.2003 no 2_645
C4 H11 3.5668 no 2_645
C6 H9 3.3486 no 2_555
C6 H11 3.4441 no 2_645
C6 H12 3.1976 no 2_645
C7 H9 3.2249 no 2_555
C7 H12 3.3821 no 1_545
C7 H12 3.1489 no 2_645
C7 H13 3.5885 no 1_545
C8 H8 3.0503 no 2_555
C8 H9 3.3141 no 2_555
C8 H12 3.3443 no 1_545
C8 H12 3.0703 no 2_645
C8 H13 3.5967 no 2_645
C9 H2 3.5541 no 2_645
C9 H8 3.0326 no 2_555
C9 H11 3.4746 no 1_545
C9 H12 2.9944 no 1_545
C10 H2 2.9304 no 2_645
C10 H8 3.1023 no 2_555
C10 H11 3.4453 no 1_545
C11 H2 3.0904 no 2_645
C11 H7 3.5199 no 2_555
C11 H8 3.1905 no 2_555
C11 H13 3.4096 no 2_645
C12 H2 3.4804 no 2_655
C12 H8 3.4466 no 1_565
C12 H8 3.1905 no 2_555
C12 H13 3.2203 no 2_645
C13 H8 3.3767 no 1_565
C13 H8 3.1012 no 2_555
C13 H9 3.5387 no 2_555
C13 H12 3.0110 no 2_645
C13 H13 3.3459 no 2_645
C14 H7 3.3637 no 1_565
C14 H8 2.9916 no 1_565
C14 H12 3.0329 no 2_645
C15 H7 3.3178 no 1_565
C15 H9 3.5489 no 2_555
C15 H12 3.1394 no 2_645
H1 Cl1 3.3026 no 1_545
H1 H3 2.8766 no 1_545
H1 H5 3.3718 no 1_545
H1 H11 3.1639 no 2_645
H1 H13 3.3045 no 1_545
H2 C9 3.5541 no 2_655
H2 C10 2.9304 no 2_655
H2 C11 3.0904 no 2_655
H2 C12 3.4804 no 2_645
H2 H9 2.9228 no 2_655
H2 H10 3.1905 no 2_655
H2 H11 2.5529 no 2_645
H3 O1 3.1970 no 1_565
H3 H1 2.8766 no 1_565
H3 H10 3.4897 no 2_655
H4 Cl1 3.2626 no 1_655
H4 Cl3 2.8445 no 1_655
H4 O22 3.2822 no 2_756
H4 C2 3.4771 no 1_655
H4 H5 3.2927 no 2_746
H4 H6 3.4534 no 2_746
H4 H6 3.3621 no 2_756
H5 Cl2 3.4940 no 2_656
H5 O22 3.0500 no 1_565
H5 H1 3.3718 no 1_565
H5 H4 3.2927 no 2_756
H5 H6 3.2376 no 2_756
H5 H10 3.2324 no 2_655
H6 Cl2 3.4976 no 2_656
H6 Cl3 3.2769 no 2_656
H6 O22 3.2289 no 2_756
H6 H4 3.3621 no 2_746
H6 H4 3.4534 no 2_756
H6 H5 3.2376 no 2_746
H7 C11 3.5199 no 2_545
H7 C14 3.3637 no 1_545
H7 C15 3.3178 no 1_545
H7 H9 3.5991 no 2_555
H7 H10 3.4171 no 2_545
H7 H12 3.0532 no 1_545
H7 H13 2.9314 no 1_545
H8 C8 3.0503 no 2_545
H8 C9 3.0326 no 2_545
H8 C10 3.1023 no 2_545
H8 C11 3.1905 no 2_545
H8 C12 3.4466 no 1_545
H8 C12 3.1905 no 2_545
H8 C13 3.3767 no 1_545
H8 C13 3.1012 no 2_545
H8 C14 2.9916 no 1_545
H8 H8 3.5070 no 2_545
H8 H8 3.5070 no 2_555
H8 H11 3.1724 no 1_545
H8 H12 2.6528 no 1_545
H9 Cl1 3.2880 no 2_545
H9 Cl3 3.0752 no 2_545
H9 C6 3.3486 no 2_545
H9 C7 3.2249 no 2_545
H9 C8 3.3141 no 2_545
H9 C13 3.5387 no 2_545
H9 C15 3.5489 no 2_545
H9 H2 2.9228 no 2_645
H9 H7 3.5991 no 2_545
H9 H11 3.1180 no 1_545
H10 Cl1 3.2246 no 2_545
H10 Cl3 3.0167 no 2_555
H10 O22 3.2620 no 2_655
H10 H2 3.1905 no 2_645
H10 H3 3.4897 no 2_645
H10 H5 3.2324 no 2_645
H10 H7 3.4171 no 2_555
H11 O1 3.0964 no 2_655
H11 O22 3.3767 no 2_655
H11 C1 3.3884 no 2_655
H11 C3 3.2003 no 2_655
H11 C4 3.5668 no 2_655
H11 C6 3.4441 no 2_655
H11 C9 3.4746 no 1_565
H11 C10 3.4453 no 1_565
H11 H1 3.1639 no 2_655
H11 H2 2.5529 no 2_655
H11 H8 3.1724 no 1_565
H11 H9 3.1180 no 1_565
H11 H13 3.5232 no 2_645
H12 C6 3.1976 no 2_655
H12 C7 3.3821 no 1_565
H12 C7 3.1489 no 2_655
H12 C8 3.3443 no 1_565
H12 C8 3.0703 no 2_655
H12 C9 2.9944 no 1_565
H12 C13 3.0110 no 2_655
H12 C14 3.0329 no 2_655
H12 C15 3.1394 no 2_655
H12 H7 3.0532 no 1_565
H12 H8 2.6528 no 1_565
H12 H12 3.5041 no 2_645
H12 H12 3.5041 no 2_655
H13 O1 3.0134 no 1_565
H13 C7 3.5885 no 1_565
H13 C8 3.5967 no 2_655
H13 C11 3.4096 no 2_655
H13 C12 3.2203 no 2_655
H13 C13 3.3459 no 2_655
H13 H1 3.3045 no 1_565
H13 H7 2.9314 no 1_565
H13 H11 3.5232 no 2_655

loop_
_geom_torsion_atom_site_label_1
_geom_torsion_atom_site_label_2
_geom_torsion_atom_site_label_3
_geom_torsion_atom_site_label_4
_geom_torsion
_geom_torsion_publ_flag
O1 C1 C2 Cl1 -175.44(16) no
O1 C1 C2 Cl2 65.0(3) no
O1 C1 C2 Cl3 -54.3(3) no
O1 C1 C3 C4 -35.7(4) no
O1 C1 C6 C7 27.5(4) no
O1 C1 C6 C15 -151.5(3) no
C2 C1 C3 C4 82.1(3) no
C3 C1 C2 Cl1 63.3(3) no
C3 C1 C2 Cl2 -56.2(3) no
C3 C1 C2 Cl3 -175.58(18) no
C2 C1 C6 C7 -87.8(3) no
C2 C1 C6 C15 93.3(3) no
C6 C1 C2 Cl1 -59.4(3) no
C6 C1 C2 Cl2 -178.90(18) no
C6 C1 C2 Cl3 61.7(3) no
C3 C1 C6 C7 150.7(3) no
C3 C1 C6 C15 -28.2(4) no
C6 C1 C3 C4 -156.4(2) no
C1 C3 C4 O22 38.8(5) no
C1 C3 C4 C5 -146.7(3) no
C1 C6 C7 C8 -179.4(2) no
C1 C6 C15 C14 177.8(3) no
C7 C6 C15 C14 -1.2(4) no
C15 C6 C7 C8 -0.4(4) no
C6 C7 C8 C9 -177.3(3) no
C6 C7 C8 C13 1.0(4) no
C7 C8 C9 C10 179.5(3) no
C7 C8 C13 C12 178.6(3) no
C7 C8 C13 C14 -0.0(4) no
C9 C8 C13 C12 -3.1(4) no
C9 C8 C13 C14 178.3(3) no
C13 C8 C9 C10 1.3(4) no
C8 C9 C10 C11 1.0(5) no
C9 C10 C11 C12 -1.4(5) no
C10 C11 C12 C13 -0.5(5) no
C11 C12 C13 C8 2.7(5) no
C11 C12 C13 C14 -178.7(3) no
C8 C13 C14 C15 -1.5(4) no
C12 C13 C14 C15 179.9(3) no
C13 C14 C15 C6 2.1(5) no
